data_7130561
loop_
_publ_author_name
'Meng, Qi'
'Cui, Liwen'
'Liao, Qi'
'Xu, Jian'
'Wang, Yuxiang'

_publ_section_title
;
 Chiral cyclic architectonics with tetraphenylethylenes: conformation
 immobilization, optical resolution and circularly polarized luminescence
;
_journal_name_full 'Chemical Communications'
_journal_paper_doi 10.1039/D2CC04139A
_journal_year 2022
_chemical_formula_moiety 'C48 H34 O2'
_chemical_formula_sum 'C48 H34 O2'
_chemical_formula_weight 642.75
_space_group_crystal_system triclinic
_space_group_IT_number 1
_space_group_name_Hall 'P 1'
_space_group_name_H-M_alt 'P 1'
_atom_sites_solution_hydrogens geom
_atom_sites_solution_primary dual
_audit_creation_date 2022-06-07
_audit_creation_method
;
Olex2 1.2
(compiled 2018.05.29 svn.r3508 for OlexSys, GUI svn.r5506)
;
_audit_update_record
;
2022-06-29 deposited with the CCDC.	2022-08-15 downloaded from the CCDC.
;
_cell_angle_alpha 69.825(2)
_cell_angle_beta 80.955(2)
_cell_angle_gamma 81.076(2)
_cell_formula_units_Z 3
_cell_length_a 10.2979(5)
_cell_length_b 17.4037(10)
_cell_length_c 17.5627(9)
_cell_measurement_reflns_used 9905
_cell_measurement_temperature 170
_cell_measurement_theta_max 24.99
_cell_measurement_theta_min 2.389
_cell_volume 2900.4(3)
_computing_cell_refinement 'SAINT V8.40A (?, 2016)'
_computing_data_reduction 'SAINT V8.40A (?, 2016)'
_computing_molecular_graphics 'Olex2 (Dolomanov et al., 2009)'
_computing_publication_material 'Olex2 (Dolomanov et al., 2009)'
_computing_structure_refinement 'ShelXL (Sheldrick, 2015)'
_computing_structure_solution 'ShelXT (Sheldrick, 2015)'
_diffrn_ambient_temperature 170.0
_diffrn_measured_fraction_theta_full 0.995
_diffrn_measured_fraction_theta_max 0.983
_diffrn_measurement_device_type 'Bruker D8 VENTURE'
_diffrn_measurement_method '\f and \w scans'
_diffrn_radiation_type MoK\a
_diffrn_radiation_wavelength 0.71073
_diffrn_reflns_av_R_equivalents 0.0361
_diffrn_reflns_av_unetI/netI 0.0602
_diffrn_reflns_Laue_measured_fraction_full 0.995
_diffrn_reflns_Laue_measured_fraction_max 0.983
_diffrn_reflns_limit_h_max 12
_diffrn_reflns_limit_h_min -12
_diffrn_reflns_limit_k_max 21
_diffrn_reflns_limit_k_min -21
_diffrn_reflns_limit_l_max 20
_diffrn_reflns_limit_l_min -22
_diffrn_reflns_number 33052
_diffrn_reflns_point_group_measured_fraction_full 0.838
_diffrn_reflns_point_group_measured_fraction_max 0.809
_diffrn_reflns_theta_full 25.242
_diffrn_reflns_theta_max 26.497
_diffrn_reflns_theta_min 2.014
_diffrn_standards_number 0
_exptl_absorpt_coefficient_mu 0.066
_exptl_absorpt_correction_T_max 0.7454
_exptl_absorpt_correction_T_min 0.6855
_exptl_absorpt_correction_type multi-scan
_exptl_absorpt_process_details
'SADABS 2016/2: Krause, L., Herbst-Irmer, R., Sheldrick G.M. & Stalke D., J. Appl. Cryst. 48 (2015) 3-10'
_exptl_crystal_colour colourless
_exptl_crystal_colour_primary colourless
_exptl_crystal_density_diffrn 1.104
_exptl_crystal_description block
_exptl_crystal_F_000 1014
_exptl_crystal_size_max 0.19
_exptl_crystal_size_mid 0.06
_exptl_crystal_size_min 0.05
_platon_squeeze_details
;
TITL 06072_0m_a.res in P1
CELL   10.2979   17.4037   17.5627     69.82     80.96     81.08
SPGR P1
# Solvent Accessible Volume =       587
# Electrons Found in S.A.V. =       113
# Note: Atoms in Void are Labelled as Cxxx and Qxxx for all Others
C101 0.707 0.279 0.409 !       4.34 eA-3
C102 0.523 0.424 0.424 !       4.14 eA-3
C103 0.695 0.197 0.474 !       3.95 eA-3
C104 0.869 0.250 0.272 !       3.88 eA-3
C105 0.790 0.161 0.466 !       3.54 eA-3
C106 0.593 0.220 0.527 !       3.40 eA-3
C107 0.803 0.139 0.493 !       3.39 eA-3
C108 0.931 0.328 0.201 !       3.37 eA-3
C109 0.473 0.376 0.338 !       3.11 eA-3
C110 0.937 0.327 0.328 !       2.85 eA-3
C111 0.456 0.472 0.379 !       2.69 eA-3
C112 0.850 0.408 0.187 !       2.63 eA-3
C113 0.066 0.330 0.238 !       2.12 eA-3
C114 0.309 0.475 0.326 !       1.99 eA-3
C115 0.404 0.438 0.339 !       1.88 eA-3
C116 0.971 0.314 0.269 !       1.87 eA-3
Q117 0.339 0.510 0.403 !       1.41 eA-3
C118 0.322 0.454 0.390 !       1.32 eA-3
Q119 0.487 0.517 0.406 !       1.24 eA-3
Q120 0.920 0.686 0.513 !       1.23 eA-3
C121 0.471 0.503 0.291 !       1.21 eA-3
C122 0.621 0.350 0.374 !       1.12 eA-3
C123 0.782 0.162 0.405 !       1.12 eA-3
C124 0.551 0.206 0.483 !       1.07 eA-3
Q125 0.774 0.391 0.453 !       1.06 eA-3
Q126 0.541 0.513 0.278 !       1.05 eA-3
C127 0.880 0.475 0.170 !       1.04 eA-3
Q128 0.263 0.264 0.198 !       1.03 eA-3
Q129 0.810 0.499 0.474 !       1.02 eA-3
Q130 1.007 0.627 0.495 !       1.01 eA-3
Q131 0.260 0.560 0.700 !       1.01 eA-3
C132 0.453 0.314 0.408 !       0.97 eA-3
C133 0.160 0.410 0.253 !       0.94 eA-3
Q134 0.837 0.404 0.506 !       0.92 eA-3
Q135 0.746 0.067 0.750 !       0.90 eA-3
Q136 0.693 0.346 0.208 !       0.89 eA-3
C137 0.616 0.186 0.612 !       0.89 eA-3
Q138 0.780 0.160 0.330 !       0.88 eA-3
Q139 1.012 0.895 0.909 !       0.88 eA-3
Q140 0.668 0.672 0.249 !       0.88 eA-3
C141 0.466 0.371 0.514 !       0.88 eA-3
C142 0.641 0.296 0.542 !       0.87 eA-3
Q143 0.843 0.215 0.516 !       0.84 eA-3
Q144 0.293 0.432 0.471 !       0.84 eA-3
Q145 0.235 0.376 0.264 !       0.83 eA-3
Q146 0.531 0.583 0.250 !       0.83 eA-3
C147 0.865 0.368 0.141 !       0.83 eA-3
Q148 0.243 0.781 0.777 !       0.83 eA-3
Q149 0.473 0.472 0.238 !       0.82 eA-3
Q150 0.742 0.535 0.161 !       0.80 eA-3
Q151 0.246 0.563 0.375 !       0.79 eA-3
Q152 0.034 0.406 0.296 !       0.78 eA-3
Q153 0.759 0.666 0.441 !       0.78 eA-3
Q154 0.821 0.138 0.699 !       0.78 eA-3
C155 0.724 0.269 0.531 !       0.77 eA-3
Q156 0.945 0.683 0.311 !       0.77 eA-3
Q157 0.092 0.548 0.655 !       0.77 eA-3
Q158 0.749 0.198 0.314 !       0.76 eA-3
Q159 0.129 0.313 0.343 !       0.76 eA-3
Q160 0.044 0.559 0.280 !       0.76 eA-3
Q161 0.295 0.609 0.608 !       0.76 eA-3
Q162 0.848 0.096 0.343 !       0.75 eA-3
Q163 0.406 0.635 0.689 !       0.75 eA-3
Q164 0.983 0.895 0.825 !       0.74 eA-3
Q165 0.273 0.294 0.372 !       0.74 eA-3
Q166 0.820 0.334 0.424 !       0.74 eA-3
Q167 0.072 0.155 0.199 !       0.74 eA-3
Q168 0.162 0.518 0.310 !       0.73 eA-3
C169 0.802 0.248 0.469 !       0.73 eA-3
Q170 0.303 0.299 0.324 !       0.73 eA-3
Q171 0.013 0.287 0.408 !       0.73 eA-3
Q172 0.061 0.420 0.312 !       0.73 eA-3
Q173 0.148 0.723 0.830 !       0.73 eA-3
Q174 0.097 0.594 0.577 !       0.72 eA-3
Q175 0.944 0.919 0.124 !       0.72 eA-3
Q176 0.876 0.438 0.041 !       0.72 eA-3
Q177 0.872 0.296 0.470 !       0.71 eA-3
Q178 0.101 0.364 0.333 !       0.71 eA-3
Q179 0.104 0.844 0.956 !       0.70 eA-3
Q180 0.835 0.568 0.065 !       0.69 eA-3
Q181 0.969 0.129 0.683 !       0.69 eA-3
C182 0.292 0.536 0.282 !       0.69 eA-3
Q183 0.654 0.464 0.137 !       0.69 eA-3
Q184 0.275 0.783 0.703 !       0.69 eA-3
Q185 0.903 0.332 0.408 !       0.69 eA-3
Q186 0.735 0.404 0.137 !       0.68 eA-3
Q187 0.418 0.576 0.374 !       0.67 eA-3
C188 0.496 0.303 0.426 !       0.67 eA-3
C189 0.704 0.137 0.532 !       0.67 eA-3
Q190 0.546 0.748 0.452 !       0.67 eA-3
Q191 0.903 0.613 0.111 !       0.66 eA-3
Q192 0.520 0.846 0.920 !       0.66 eA-3
Q193 0.589 0.768 0.955 !       0.65 eA-3
C194 0.046 0.389 0.141 !       0.65 eA-3
C195 0.213 0.432 0.279 !       0.65 eA-3
Q196 0.228 0.361 0.231 !       0.65 eA-3
Q197 0.466 0.644 0.692 !       0.64 eA-3
Q198 0.997 0.644 0.842 !       0.64 eA-3
Q199 1.009 0.497 0.114 !       0.64 eA-3
;
_refine_diff_density_max 1.204
_refine_diff_density_min -0.354
_refine_diff_density_rms 0.080
_refine_ls_abs_structure_details
;
 Flack x determined using 4401 quotients [(I+)-(I-)]/[(I+)+(I-)]
 (Parsons, Flack and Wagner, Acta Cryst. B69 (2013) 249-259).
;
_refine_ls_abs_structure_Flack -0.8(6)
_refine_ls_extinction_method none
_refine_ls_goodness_of_fit_ref 1.270
_refine_ls_hydrogen_treatment constr
_refine_ls_matrix_type full
_refine_ls_number_parameters 1340
_refine_ls_number_reflns 19422
_refine_ls_number_restraints 2331
_refine_ls_restrained_S_all 1.268
_refine_ls_R_factor_all 0.1391
_refine_ls_R_factor_gt 0.1096
_refine_ls_shift/su_max 0.009
_refine_ls_shift/su_mean 0.001
_refine_ls_structure_factor_coef Fsqd
_refine_ls_weighting_details 'w=1/[\s^2^(Fo^2^)+(0.2000P)^2^] where P=(Fo^2^+2Fc^2^)/3'
_refine_ls_weighting_scheme calc
_refine_ls_wR_factor_gt 0.3006
_refine_ls_wR_factor_ref 0.3364
_reflns_Friedel_coverage 0.645
_reflns_Friedel_fraction_full 0.681
_reflns_Friedel_fraction_max 0.634
_reflns_number_gt 13875
_reflns_number_total 19422
_reflns_threshold_expression 'I > 2\s(I)'
_cod_data_source_file d2cc04139a2.cif
_cod_data_source_block 06072_0m_sq_sq
_cod_database_code 7130561
_shelx_shelxl_version_number 2018/3
_shelx_space_group_comment
;
The symmetry employed for this shelxl refinement is uniquely defined
by the following loop, which should always be used as a source of
symmetry information in preference to the above space-group names.
They are only intended as comments.
;
_shelx_estimated_absorpt_t_max 0.997
_shelx_estimated_absorpt_t_min 0.988
_olex2_refinement_description
;
1. Twinned data refinement
 Scales: 0.830(4)
 0.170(4)
2. Fixed Uiso
 At 1.2 times of:
  All C(H) groups, All C(H,H) groups
3. Rigid bond restraints
 All non-hydrogen atoms
 with sigma for 1-2 distances of 0.01 and sigma for 1-3 distances of 0.01
 All non-hydrogen atoms
 with sigma for 1-2 distances of 0.01 and sigma for 1-3 distances of 0.01
4. Uiso/Uaniso restraints and constraints
All non-hydrogen atoms have similar U: within 2A with sigma of 0.04 and sigma
for terminal atoms of 0.08
All non-hydrogen atoms have similar U: within 2A with sigma of 0.04 and sigma
for terminal atoms of 0.08
Uanis(C28) \\sim Ueq, Uanis(C27) \\sim Ueq, Uanis(C9) \\sim Ueq, Uanis(C35)
\\sim Ueq, Uanis(C43) \\sim Ueq, Uanis(C009) \\sim Ueq, Uanis(C29) \\sim Ueq,
Uanis(C00C) \\sim Ueq, Uanis(C1) \\sim Ueq, Uanis(C34) \\sim Ueq, Uanis(C00F)
\\sim Ueq, Uanis(C23) \\sim Ueq, Uanis(C00H) \\sim Ueq, Uanis(C26) \\sim Ueq,
Uanis(C8) \\sim Ueq, Uanis(C24) \\sim Ueq, Uanis(C00L) \\sim Ueq, Uanis(C00M)
\\sim Ueq, Uanis(C42) \\sim Ueq, Uanis(C25) \\sim Ueq, Uanis(C41) \\sim Ueq,
Uanis(C00Q) \\sim Ueq, Uanis(C00R) \\sim Ueq, Uanis(C22) \\sim Ueq, Uanis(C36)
\\sim Ueq, Uanis(C00U) \\sim Ueq, Uanis(C00V) \\sim Ueq, Uanis(C00W) \\sim Ueq,
Uanis(C00X) \\sim Ueq, Uanis(C10) \\sim Ueq, Uanis(C4) \\sim Ueq, Uanis(C12)
\\sim Ueq, Uanis(C2) \\sim Ueq, Uanis(C012) \\sim Ueq, Uanis(C013) \\sim Ueq,
Uanis(C44) \\sim Ueq, Uanis(C11) \\sim Ueq, Uanis(C3) \\sim Ueq, Uanis(C13)
\\sim Ueq, Uanis(C40) \\sim Ueq, Uanis(C20) \\sim Ueq, Uanis(C37) \\sim Ueq,
Uanis(C01B) \\sim Ueq, Uanis(C48) \\sim Ueq, Uanis(C21) \\sim Ueq, Uanis(C01E)
\\sim Ueq, Uanis(C5) \\sim Ueq, Uanis(C01G) \\sim Ueq, Uanis(C33) \\sim Ueq,
Uanis(C01J) \\sim Ueq, Uanis(C01K) \\sim Ueq, Uanis(C01L) \\sim Ueq,
Uanis(C01M) \\sim Ueq, Uanis(C38) \\sim Ueq, Uanis(C01O) \\sim Ueq, Uanis(C14)
\\sim Ueq, Uanis(C19) \\sim Ueq, Uanis(C01R) \\sim Ueq, Uanis(C01S) \\sim Ueq,
Uanis(C46) \\sim Ueq, Uanis(C01U) \\sim Ueq, Uanis(C01V) \\sim Ueq, Uanis(C01W)
\\sim Ueq, Uanis(C45) \\sim Ueq, Uanis(C01Y) \\sim Ueq, Uanis(C15) \\sim Ueq,
Uanis(C020) \\sim Ueq, Uanis(C16) \\sim Ueq, Uanis(C022) \\sim Ueq, Uanis(C7)
\\sim Ueq, Uanis(C024) \\sim Ueq, Uanis(C025) \\sim Ueq, Uanis(C026) \\sim Ueq,
Uanis(C027) \\sim Ueq, Uanis(C028) \\sim Ueq, Uanis(C18) \\sim Ueq, Uanis(C39)
\\sim Ueq, Uanis(C02C) \\sim Ueq, Uanis(C02D) \\sim Ueq, Uanis(C02E) \\sim Ueq,
Uanis(C17) \\sim Ueq, Uanis(C02G) \\sim Ueq, Uanis(C02H) \\sim Ueq, Uanis(C02I)
\\sim Ueq, Uanis(C02J) \\sim Ueq, Uanis(C02K) \\sim Ueq, Uanis(C02L) \\sim Ueq,
Uanis(C30) \\sim Ueq, Uanis(C02N) \\sim Ueq, Uanis(C02O) \\sim Ueq, Uanis(C02P)
\\sim Ueq, Uanis(C47) \\sim Ueq, Uanis(C02S) \\sim Ueq, Uanis(C02T) \\sim Ueq,
Uanis(C02U) \\sim Ueq, Uanis(C02V) \\sim Ueq, Uanis(C02W) \\sim Ueq,
Uanis(C02X) \\sim Ueq, Uanis(C02Y) \\sim Ueq, Uanis(C02Z) \\sim Ueq,
Uanis(C030) \\sim Ueq, Uanis(C031) \\sim Ueq, Uanis(C31) \\sim Ueq, Uanis(C033)
\\sim Ueq, Uanis(C32) \\sim Ueq, Uanis(C035) \\sim Ueq, Uanis(C036) \\sim Ueq,
Uanis(C037) \\sim Ueq, Uanis(C038) \\sim Ueq, Uanis(C039) \\sim Ueq,
Uanis(C03A) \\sim Ueq, Uanis(C03B) \\sim Ueq, Uanis(C03C) \\sim Ueq,
Uanis(C03D) \\sim Ueq, Uanis(C03F) \\sim Ueq, Uanis(C03G) \\sim Ueq,
Uanis(C03H) \\sim Ueq, Uanis(C03I) \\sim Ueq, Uanis(C6) \\sim Ueq, Uanis(C03K)
\\sim Ueq, Uanis(C03L) \\sim Ueq, Uanis(C03M) \\sim Ueq, Uanis(C03N) \\sim Ueq,
Uanis(C03O) \\sim Ueq, Uanis(C03P) \\sim Ueq, Uanis(C03Q) \\sim Ueq,
Uanis(C03R) \\sim Ueq, Uanis(C03S) \\sim Ueq, Uanis(C03T) \\sim Ueq,
Uanis(C03U) \\sim Ueq, Uanis(C03V) \\sim Ueq, Uanis(C03W) \\sim Ueq,
Uanis(C03X) \\sim Ueq, Uanis(C03Y) \\sim Ueq, Uanis(C03Z) \\sim Ueq,
Uanis(C040) \\sim Ueq, Uanis(C041) \\sim Ueq, Uanis(C043) \\sim Ueq,
Uanis(C048) \\sim Ueq, Uanis(C049) \\sim Ueq, Uanis(C04B) \\sim Ueq,
Uanis(C04D) \\sim Ueq, Uanis(C04E) \\sim Ueq, Uanis(C04H) \\sim Ueq: with sigma
of 0.005 and sigma for terminal atoms of 0.01
5.a Secondary CH2 refined with riding coordinates:
 C42(H42A,H42B), C21(H21A,H21B), C02Z(H02A,H02B), C03A(H03A,H03B), C03W(H03F,
 H03H), C041(H04A,H04B)
5.b Aromatic/amide H refined with riding coordinates:
 C009(H009), C34(H34), C23(H23), C00H(H00H), C26(H26), C8(H8), C24(H24),
 C25(H25), C00Q(H00Q), C00R(H00R), C00U(H00U), C00W(H00W), C00X(H00X), C2(H2),
 C012(H012), C013(H013), C44(H44), C3(H3), C13(H13), C40(H40), C37(H37),
 C48(H48), C5(H5), C33(H33), C01K(H01K), C01M(H01M), C38(H38), C01O(H01O),
 C14(H14), C19(H19), C01S(H01S), C46(H46), C01U(H01U), C45(H45), C01Y(H01Y),
 C15(H15), C16(H16), C022(H022), C7(H7), C024(H024), C026(H026), C028(H028),
 C18(H18), C39(H39), C02C(H02C), C02E(H02E), C02G(H02G), C02H(H02H), C02I(H02I),
  C02K(H02K), C02L(H02L), C30(H30), C02O(H02O), C47(H47), C02S(H02S),
 C02T(H02T), C02V(H02V), C02X(H02X), C02Y(H02Y), C031(H031), C31(H31),
 C033(H033), C32(H32), C036(H036), C038(H038), C039(H039), C03B(H03C),
 C03C(H03E), C03D(H03D), C03G(H03G), C03I(H03I), C6(H6), C03K(H03K), C03L(H03L),
  C03N(H03N), C03P(H03P), C03Q(H03Q), C03T(H03T), C03V(H03V), C03X(H03X),
 C03U(H03U), C03S(H03S), C03Z(H03Z), C040(H040), C043(H043), C049(H049),
 C04B(H04C), C04D(H04D), C04E(H04E), C04H(H04H)
5.c Fitted hexagon refined as free rotating group:
 C03Y(C035,C037,C03O,C03U,C03S)
;
_platon_squeeze_void_probe_radius 1.20
_olex2_submission_special_instructions 'No special instructions were received'

loop_
_space_group_symop_operation_xyz
'x, y, z'

loop_
_atom_site_label
_atom_site_type_symbol
_atom_site_fract_x
_atom_site_fract_y
_atom_site_fract_z
_atom_site_U_iso_or_equiv
_atom_site_adp_type
_atom_site_occupancy
_atom_site_site_symmetry_order
_atom_site_calc_flag
_atom_site_refinement_flags_posn
_atom_site_refinement_flags_adp
_atom_site_refinement_flags_occupancy
_atom_site_disorder_assembly
_atom_site_disorder_group
O001 O 0.5637(6) 0.1517(4) 0.0030(4) 0.0398(13) Uani 1 1 d . U . . .
O002 O 0.7106(8) 0.2090(4) 0.1690(4) 0.0540(16) Uani 1 1 d . U . . .
C28 C 0.5100(8) 0.0419(5) 0.2486(5) 0.0359(17) Uani 1 1 d . U . . .
C27 C 0.6455(8) 0.0228(5) 0.2774(5) 0.0346(16) Uani 1 1 d . U . . .
C9 C 0.8286(9) 0.2821(6) -0.0406(5) 0.0404(18) Uani 1 1 d . U . . .
C35 C 0.4816(8) 0.0283(6) 0.1847(5) 0.0386(18) Uani 1 1 d . U . . .
C43 C 0.3505(8) 0.0633(6) 0.1514(5) 0.0370(17) Uani 1 1 d . U . . .
O008 O 0.1429(8) 0.8959(5) 0.9198(5) 0.0658(19) Uani 1 1 d . U . . .
C009 C 0.3239(9) 1.1022(6) 0.7143(6) 0.044(2) Uani 1 1 d . U . . .
H009 H 0.348501 1.104956 0.659086 0.053 Uiso 1 1 calc R . . . .
C29 C 0.4111(9) 0.0786(6) 0.3027(5) 0.0404(18) Uani 1 1 d . U . . .
O00B O 0.8197(10) 0.6861(5) 0.5322(6) 0.077(2) Uani 1 1 d . U . . .
C00C C 0.2294(9) 1.0498(6) 0.7618(6) 0.0442(19) Uani 1 1 d . U . . .
C1 C 0.6837(9) 0.1825(5) -0.0308(5) 0.0388(18) Uani 1 1 d . U . . .
C34 C 0.2829(10) 0.0540(6) 0.3270(6) 0.047(2) Uani 1 1 d . U . . .
H34 H 0.258454 0.012969 0.309384 0.056 Uiso 1 1 calc R . . . .
C00F C 0.1540(9) 0.9250(6) 0.6317(6) 0.0435(19) Uani 1 1 d . U . . .
C23 C 0.8742(9) 0.0423(6) 0.2663(6) 0.045(2) Uani 1 1 d . U . . .
H23 H 0.947552 0.070657 0.236272 0.054 Uiso 1 1 calc R . . . .
C00H C 0.7292(11) 0.3322(6) 0.7194(6) 0.050(2) Uani 1 1 d . U . . .
H00H H 0.803210 0.298042 0.743618 0.060 Uiso 1 1 calc R . . . .
C26 C 0.6625(9) -0.0367(5) 0.3537(5) 0.0386(18) Uani 1 1 d . U . . .
H26 H 0.588970 -0.063947 0.385083 0.046 Uiso 1 1 calc R . . . .
C8 C 0.8619(11) 0.3473(6) -0.0212(6) 0.050(2) Uani 1 1 d . U . . .
H8 H 0.799648 0.370407 0.013219 0.060 Uiso 1 1 calc R . . . .
C24 C 0.8916(9) -0.0170(6) 0.3397(6) 0.044(2) Uani 1 1 d . U . . .
H24 H 0.975839 -0.030486 0.359383 0.053 Uiso 1 1 calc R . . . .
C00L C 0.7460(10) 0.4105(6) 0.6650(6) 0.051(2) Uani 1 1 d . U . . .
C00M C 0.2243(9) 0.9599(6) 0.6779(6) 0.0417(18) Uani 1 1 d . U . . .
C42 C 0.5370(9) 0.0764(5) -0.0041(5) 0.0372(17) Uani 1 1 d . U . . .
H42A H 0.568248 0.076459 -0.060401 0.045 Uiso 1 1 calc R . . . .
H42B H 0.440105 0.074447 0.004396 0.045 Uiso 1 1 calc R . . . .
C25 C 0.7855(10) -0.0573(6) 0.3852(6) 0.046(2) Uani 1 1 d . U . . .
H25 H 0.795161 -0.098329 0.436844 0.056 Uiso 1 1 calc R . . . .
C41 C 0.6002(8) 0.0002(5) 0.0547(5) 0.0346(16) Uani 1 1 d . U . . .
C00Q C 0.3516(10) 1.1459(7) 0.8231(7) 0.053(2) Uani 1 1 d . U . . .
H00Q H 0.394035 1.178743 0.842975 0.064 Uiso 1 1 calc R . . . .
C00R C 0.6104(10) 0.3038(7) 0.7386(7) 0.051(2) Uani 1 1 d . U . . .
H00R H 0.602601 0.250443 0.777294 0.062 Uiso 1 1 calc R . . . .
C22 C 0.7540(8) 0.0635(5) 0.2331(5) 0.0353(17) Uani 1 1 d . U . . .
C36 C 0.5739(8) -0.0214(5) 0.1404(5) 0.0332(16) Uani 1 1 d . U . . .
C00U C 1.1016(10) 0.3629(6) 0.6310(6) 0.050(2) Uani 1 1 d . U . . .
H00U H 1.124155 0.376446 0.674949 0.060 Uiso 1 1 calc R . . . .
C00V C 0.8796(10) 0.4408(6) 0.6435(6) 0.049(2) Uani 1 1 d . U . . .
C00W C 0.3807(10) 1.1486(6) 0.7441(7) 0.051(2) Uani 1 1 d . U . . .
H00W H 0.442681 1.184021 0.709108 0.061 Uiso 1 1 calc R . . . .
C00X C 0.0577(9) 0.9728(6) 0.5855(6) 0.045(2) Uani 1 1 d . U . . .
H00X H 0.031475 1.027532 0.585754 0.054 Uiso 1 1 calc R . . . .
C10 C 0.7076(10) 0.2478(5) -0.0098(5) 0.0410(18) Uani 1 1 d . U . . .
C4 C 0.9234(9) 0.2496(6) -0.0949(6) 0.0444(19) Uani 1 1 d . U . . .
C12 C 0.4993(9) 0.3433(5) 0.0071(6) 0.0414(18) Uani 1 1 d . U . . .
C2 C 0.7746(9) 0.1507(5) -0.0830(5) 0.0392(18) Uani 1 1 d . U . . .
H2 H 0.755780 0.105871 -0.097019 0.047 Uiso 1 1 calc R . . . .
C012 C 0.0288(11) 0.8646(7) 0.5372(8) 0.058(2) Uani 1 1 d . U . . .
H012 H -0.010255 0.844650 0.503185 0.070 Uiso 1 1 calc R . . . .
C013 C -0.0031(10) 0.9419(6) 0.5374(6) 0.048(2) Uani 1 1 d . U . . .
H013 H -0.068066 0.976583 0.504497 0.058 Uiso 1 1 calc R . . . .
C44 C 0.2703(9) 0.0117(7) 0.1420(6) 0.049(2) Uani 1 1 d . U . . .
H44 H 0.294615 -0.046132 0.158789 0.058 Uiso 1 1 calc R . . . .
C11 C 0.6091(9) 0.2832(5) 0.0442(5) 0.0394(17) Uani 1 1 d . U . . .
C3 C 0.8918(9) 0.1847(6) -0.1142(6) 0.0432(19) Uani 1 1 d . U . . .
H3 H 0.952745 0.162813 -0.150008 0.052 Uiso 1 1 calc R . . . .
C13 C 0.4848(9) 0.3631(6) -0.0746(6) 0.046(2) Uani 1 1 d . U . . .
H13 H 0.543014 0.335632 -0.106929 0.055 Uiso 1 1 calc R . . . .
C40 C 0.6886(9) -0.0517(6) 0.0210(6) 0.0415(19) Uani 1 1 d . U . . .
H40 H 0.706110 -0.036339 -0.036712 0.050 Uiso 1 1 calc R . . . .
C20 C 0.6168(10) 0.2649(6) 0.1263(6) 0.0445(19) Uani 1 1 d . U . . .
C37 C 0.6337(9) -0.0976(5) 0.1885(5) 0.0384(18) Uani 1 1 d . U . . .
H37 H 0.616508 -0.113249 0.246303 0.046 Uiso 1 1 calc R . . . .
C01B C 0.6749(15) 0.6963(8) 0.4366(8) 0.074(3) Uani 1 1 d . U . . .
C48 C 0.3155(10) 0.1485(6) 0.1242(6) 0.050(2) Uani 1 1 d . U . . .
H48 H 0.370108 0.184398 0.131008 0.060 Uiso 1 1 calc R . . . .
C21 C 0.7403(9) 0.1309(5) 0.1536(5) 0.0403(18) Uani 1 1 d . U . . .
H21A H 0.823567 0.130897 0.116698 0.048 Uiso 1 1 calc R . . . .
H21B H 0.668238 0.122328 0.127101 0.048 Uiso 1 1 calc R . . . .
C01E C 0.9086(12) 0.5036(7) 0.6620(8) 0.060(2) Uani 1 1 d . U . . .
C5 C 1.0399(11) 0.2864(7) -0.1259(7) 0.056(2) Uani 1 1 d . U . . .
H5 H 1.100425 0.267422 -0.163992 0.068 Uiso 1 1 calc R . . . .
C01G C 0.1610(9) 1.0030(6) 0.7275(6) 0.0429(19) Uani 1 1 d . U . . .
O01H O 0.3890(11) 0.7705(5) 0.8050(6) 0.086(3) Uani 1 1 d . U . . .
C33 C 0.1926(11) 0.0883(7) 0.3758(7) 0.057(2) Uani 1 1 d . U . . .
H33 H 0.107315 0.069816 0.392591 0.069 Uiso 1 1 calc R . . . .
C01J C 0.0124(10) 1.0108(7) 0.7434(6) 0.049(2) Uani 1 1 d . U . . .
C01K C 0.4981(11) 0.3491(7) 0.7041(7) 0.057(2) Uani 1 1 d . U . . .
H01K H 0.415303 0.327323 0.720196 0.068 Uiso 1 1 calc R . . . .
C01L C 0.3745(9) 0.9482(6) 0.6628(7) 0.0459(19) Uani 1 1 d . U . . .
C01M C 0.7565(10) 0.4971(6) 0.7897(6) 0.049(2) Uani 1 1 d . U . . .
H01M H 0.777853 0.439022 0.806923 0.058 Uiso 1 1 calc R . . . .
C38 C 0.7188(10) -0.1513(6) 0.1531(6) 0.047(2) Uani 1 1 d . U . . .
H38 H 0.752352 -0.204248 0.186448 0.057 Uiso 1 1 calc R . . . .
C01O C 0.6385(14) 0.9326(8) 0.6222(9) 0.071(3) Uani 1 1 d . U . . .
H01O H 0.731886 0.929361 0.609476 0.086 Uiso 1 1 calc R . . . .
C14 C 0.3872(12) 0.4219(7) -0.1092(8) 0.063(3) Uani 1 1 d . U . . .
H14 H 0.379490 0.436245 -0.165707 0.076 Uiso 1 1 calc R . . . .
C19 C 0.5295(11) 0.3100(6) 0.1715(7) 0.055(2) Uani 1 1 d . U . . .
H19 H 0.542540 0.300155 0.226560 0.066 Uiso 1 1 calc R . . . .
C01R C 0.1988(10) 1.0442(7) 0.8464(7) 0.054(2) Uani 1 1 d . U . . .
C01S C 0.5956(13) 0.8946(8) 0.6930(9) 0.070(3) Uani 1 1 d . U . . .
H01S H 0.656499 0.861428 0.729803 0.084 Uiso 1 1 calc R . . . .
C46 C 0.1235(12) 0.1294(9) 0.0785(8) 0.069(3) Uani 1 1 d . U . . .
H46 H 0.046381 0.151978 0.051494 0.082 Uiso 1 1 calc R . . . .
C01U C -0.0477(12) 0.9371(9) 0.7834(8) 0.069(3) Uani 1 1 d . U . . .
H01U H 0.006416 0.885927 0.798519 0.083 Uiso 1 1 calc R . . . .
C01V C 0.5660(14) 0.7263(8) 0.4055(8) 0.070(3) Uani 1 1 d . U . . .
C01W C 0.8152(11) 0.5452(7) 0.7129(7) 0.056(2) Uani 1 1 d . U . . .
C45 C 0.1525(10) 0.0456(8) 0.1074(7) 0.057(2) Uani 1 1 d . U . . .
H45 H 0.092903 0.010700 0.103866 0.069 Uiso 1 1 calc R . . . .
C01Y C 1.1939(13) 0.3156(8) 0.5935(8) 0.065(3) Uani 1 1 d . U . . .
H01Y H 1.280180 0.299530 0.610289 0.078 Uiso 1 1 calc R . . . .
C15 C 0.3011(11) 0.4598(7) -0.0628(8) 0.060(3) Uani 1 1 d . U . . .
H15 H 0.230846 0.498689 -0.086351 0.072 Uiso 1 1 calc R . . . .
C020 C 0.7021(14) 0.7209(9) 0.5067(8) 0.073(3) Uani 1 1 d . U . . .
C16 C 0.3154(12) 0.4423(7) 0.0172(8) 0.062(3) Uani 1 1 d . U . . .
H16 H 0.256449 0.470448 0.048678 0.075 Uiso 1 1 calc R . . . .
C022 C 0.1238(12) 0.8125(8) 0.5899(9) 0.069(3) Uani 1 1 d . U . . .
H022 H 0.141363 0.755594 0.595992 0.082 Uiso 1 1 calc R . . . .
C7 C 0.9814(12) 0.3800(7) -0.0498(7) 0.061(3) Uani 1 1 d . U . . .
H7 H 1.003754 0.422618 -0.033632 0.073 Uiso 1 1 calc R . . . .
C024 C -0.2532(16) 1.0130(11) 0.7807(10) 0.087(4) Uani 1 1 d . U . . .
H024 H -0.345611 1.014897 0.797446 0.104 Uiso 1 1 calc R . . . .
C025 C 0.4519(11) 0.8990(7) 0.7226(8) 0.060(2) Uani 1 1 d . U . . .
C026 C 0.9093(13) 0.7693(8) 0.3183(9) 0.072(3) Uani 1 1 d . U . . .
H026 H 0.850375 0.801913 0.345231 0.087 Uiso 1 1 calc R . . . .
C027 C 0.9784(10) 0.3900(7) 0.6050(6) 0.052(2) Uani 1 1 d . U . . .
C028 C 0.6979(13) 0.6675(8) 0.7391(8) 0.071(3) Uani 1 1 d . U . . .
H028 H 0.673507 0.725271 0.721919 0.085 Uiso 1 1 calc R . . . .
C18 C 0.4326(13) 0.3642(8) 0.1406(8) 0.068(3) Uani 1 1 d . U . . .
H18 H 0.374109 0.390623 0.173829 0.082 Uiso 1 1 calc R . . . .
O02A O 0.6886(17) 0.5161(7) 0.4738(6) 0.116(4) Uani 1 1 d . U . . .
C39 C 0.7528(11) -0.1258(6) 0.0689(6) 0.051(2) Uani 1 1 d . U . . .
H39 H 0.817987 -0.157738 0.044391 0.061 Uiso 1 1 calc R . . . .
C02C C 0.6700(11) 0.5313(7) 0.8403(7) 0.055(2) Uani 1 1 d . U . . .
H02C H 0.628747 0.496996 0.890089 0.067 Uiso 1 1 calc R . . . .
C02D C 0.4535(15) 0.7825(9) 0.4352(9) 0.077(3) Uani 1 1 d . U . . .
C02E C 0.5997(13) 0.7707(8) 0.5305(9) 0.069(3) Uani 1 1 d . U . . .
H02E H 0.614423 0.785590 0.575360 0.082 Uiso 1 1 calc R . . . .
C17 C 0.4142(11) 0.3843(6) 0.0535(7) 0.054(2) Uani 1 1 d . U . . .
C02G C 1.0062(15) 0.8086(11) 0.2594(11) 0.086(4) Uani 1 1 d . U . . .
H02G H 1.011642 0.865559 0.247713 0.104 Uiso 1 1 calc R . . . .
C02H C 0.5317(18) 0.7061(11) 0.3366(10) 0.090(4) Uani 1 1 d . U . . .
H02H H 0.590772 0.672136 0.311254 0.108 Uiso 1 1 calc R . . . .
C02I C 0.2575(11) 1.0940(7) 0.8762(8) 0.059(2) Uani 1 1 d . U . . .
H02I H 0.234840 1.093181 0.931059 0.071 Uiso 1 1 calc R . . . .
C02J C 0.7846(13) 0.6321(7) 0.6897(8) 0.065(3) Uani 1 1 d . U . . .
C02K C 0.3067(11) 0.8822(7) 1.0115(7) 0.054(2) Uani 1 1 d . U . . .
H02K H 0.287630 0.938505 1.007795 0.065 Uiso 1 1 calc R . . . .
C02L C 0.6440(12) 0.6147(8) 0.8184(8) 0.067(3) Uani 1 1 d . U . . .
H02L H 0.590150 0.638805 0.855209 0.081 Uiso 1 1 calc R . . . .
C30 C 0.4426(10) 0.1383(6) 0.3314(6) 0.048(2) Uani 1 1 d . U . . .
H30 H 0.529896 0.153831 0.319010 0.058 Uiso 1 1 calc R . . . .
C02N C 0.6319(12) 0.4530(8) 0.6246(8) 0.067(3) Uani 1 1 d . U . . .
C02O C 1.2496(15) 0.6115(9) 0.5574(9) 0.078(3) Uani 1 1 d . U . . .
H02O H 1.310260 0.651381 0.532221 0.094 Uiso 1 1 calc R . . . .
C02P C 1.0336(13) 0.5376(7) 0.6315(9) 0.069(3) Uani 1 1 d . U . . .
C47 C 0.1999(11) 0.1802(8) 0.0870(7) 0.062(3) Uani 1 1 d . U . . .
H47 H 0.175774 0.238055 0.067735 0.074 Uiso 1 1 calc R . . . .
C02S C 0.3982(13) 0.6349(8) 1.0249(8) 0.067(3) Uani 1 1 d . U . . .
H02S H 0.360091 0.612681 0.992317 0.081 Uiso 1 1 calc R . . . .
C02T C 0.4831(12) 0.5861(8) 1.0770(8) 0.070(3) Uani 1 1 d . U . . .
H02T H 0.503303 0.529716 1.081062 0.084 Uiso 1 1 calc R . . . .
C02U C 0.0923(12) 0.7051(8) 0.9422(9) 0.068(3) Uani 1 1 d . U . . .
C02V C 0.1897(13) 0.8463(8) 0.6319(9) 0.067(3) Uani 1 1 d . U . . .
H02V H 0.260614 0.814142 0.661096 0.081 Uiso 1 1 calc R . . . .
C02W C 0.4340(12) 0.7523(8) 1.0675(7) 0.060(2) Uani 1 1 d . U . . .
C02X C -0.0622(13) 1.0821(9) 0.7237(8) 0.068(3) Uani 1 1 d . U . . .
H02X H -0.021752 1.131641 0.698945 0.082 Uiso 1 1 calc R . . . .
C02Y C -0.1848(13) 0.9382(10) 0.8011(9) 0.077(3) Uani 1 1 d . U . . .
H02Y H -0.226730 0.889228 0.825836 0.092 Uiso 1 1 calc R . . . .
C02Z C 0.4022(13) 0.8523(8) 0.8013(8) 0.067(3) Uani 1 1 d . U . . .
H02A H 0.314871 0.879066 0.816750 0.080 Uiso 1 1 calc R . . . .
H02B H 0.462730 0.850129 0.840762 0.080 Uiso 1 1 calc R . . . .
C030 C 0.2734(11) 0.7684(7) 0.9715(7) 0.056(2) Uani 1 1 d . U . . .
C031 C 1.1622(14) 0.2926(9) 0.5339(8) 0.072(3) Uani 1 1 d . U . . .
H031 H 1.223989 0.257848 0.510941 0.086 Uiso 1 1 calc R . . . .
C31 C 0.3508(12) 0.1747(7) 0.3768(7) 0.060(3) Uani 1 1 d . U . . .
H31 H 0.373642 0.217746 0.392130 0.073 Uiso 1 1 calc R . . . .
C033 C -0.2063(15) 1.0857(10) 0.7394(10) 0.082(3) Uani 1 1 d . U . . .
H033 H -0.262600 1.135633 0.721755 0.098 Uiso 1 1 calc R . . . .
C32 C 0.2247(12) 0.1501(8) 0.4011(8) 0.062(3) Uani 1 1 d . U . . .
H32 H 0.161940 0.174727 0.433974 0.075 Uiso 1 1 calc R . . . .
C036 C 0.5667(12) 0.9772(8) 0.5625(8) 0.066(3) Uani 1 1 d . U . . .
H036 H 0.605428 1.003489 0.508621 0.080 Uiso 1 1 calc R . . . .
C038 C 0.9489(14) 0.3664(9) 0.5422(8) 0.073(3) Uani 1 1 d . U . . .
H038 H 0.863892 0.383073 0.523735 0.087 Uiso 1 1 calc R . . . .
C039 C 0.4904(17) 0.8004(10) 0.5045(10) 0.088(4) Uani 1 1 d . U . . .
H039 H 0.430986 0.834512 0.529480 0.105 Uiso 1 1 calc R . . . .
C03A C 0.8433(13) 0.6937(8) 0.6085(8) 0.064(3) Uani 1 1 d . U . . .
H03A H 0.808181 0.750061 0.608133 0.076 Uiso 1 1 calc R . . . .
H03B H 0.940189 0.688503 0.609413 0.076 Uiso 1 1 calc R . . . .
C03B C 1.1143(15) 0.5398(9) 0.6818(11) 0.081(3) Uani 1 1 d . U . . .
H03C H 1.095363 0.516286 0.739254 0.097 Uiso 1 1 calc R . . . .
C03C C 0.5081(13) 0.4268(9) 0.6460(9) 0.076(3) Uani 1 1 d . U . . .
H03E H 0.432954 0.459957 0.622216 0.091 Uiso 1 1 calc R . . . .
C03D C 0.3965(11) 0.8358(7) 1.0586(7) 0.060(2) Uani 1 1 d . U . . .
H03D H 0.437831 0.860051 1.088073 0.072 Uiso 1 1 calc R . . . .
C03F C 0.2136(12) 0.7377(7) 0.9168(7) 0.062(2) Uani 1 1 d . U . . .
C03G C -0.0692(18) 0.6291(11) 0.9296(13) 0.098(4) Uani 1 1 d . U . . .
H03G H -0.106367 0.609212 0.894696 0.118 Uiso 1 1 calc R . . . .
C03H C 0.3641(11) 0.7204(7) 1.0176(7) 0.056(2) Uani 1 1 d . U . . .
C03I C 0.4331(12) 0.9828(8) 0.5839(7) 0.061(3) Uani 1 1 d . U . . .
H03I H 0.377274 1.012075 0.542550 0.073 Uiso 1 1 calc R . . . .
C6 C 1.0694(11) 0.3467(7) -0.1046(7) 0.060(3) Uani 1 1 d . U . . .
H6 H 1.151538 0.368541 -0.126279 0.072 Uiso 1 1 calc R . . . .
C03K C 1.0695(19) 0.6719(12) 0.2441(12) 0.100(4) Uani 1 1 d . U . . .
H03K H 1.125908 0.637917 0.217495 0.121 Uiso 1 1 calc R . . . .
C03L C 0.3446(17) 0.8148(11) 0.4009(11) 0.091(4) Uani 1 1 d . U . . .
H03L H 0.283691 0.853162 0.419481 0.109 Uiso 1 1 calc R . . . .
C03M C 0.2710(14) 0.7427(9) 0.8343(10) 0.077(3) Uani 1 1 d . U . . .
C03N C 0.1034(17) 0.6649(10) 0.8225(11) 0.089(4) Uani 1 1 d . U . . .
H03N H 0.063989 0.646450 0.787368 0.107 Uiso 1 1 calc R . . . .
C03P C 1.0750(15) 0.5638(10) 0.5412(10) 0.087(4) Uani 1 1 d . U . . .
H03P H 1.016988 0.558246 0.506876 0.104 Uiso 1 1 calc R . . . .
C03Q C 0.0177(15) 0.6994(9) 1.0200(10) 0.082(3) Uani 1 1 d . U . . .
H03Q H 0.048608 0.723695 1.053689 0.098 Uiso 1 1 calc R . . . .
C03R C 0.2392(11) 0.8527(7) 0.9672(7) 0.060(2) Uani 1 1 d . U . . .
C03T C 1.0411(14) 0.3191(10) 0.5065(9) 0.078(3) Uani 1 1 d . U . . .
H03T H 1.020225 0.305004 0.462500 0.093 Uiso 1 1 calc R . . . .
C03V C 0.4149(17) 0.7377(11) 0.3122(11) 0.092(4) Uani 1 1 d . U . . .
H03V H 0.392105 0.720481 0.270689 0.110 Uiso 1 1 calc R . . . .
C03W C 0.6402(14) 0.5326(8) 0.5541(8) 0.069(3) Uani 1 1 d . U . . .
H03F H 0.701637 0.565707 0.564018 0.082 Uiso 1 1 calc R . . . .
H03H H 0.551861 0.564652 0.550253 0.082 Uiso 1 1 calc R . . . .
C03X C 1.1909(16) 0.5950(10) 0.5062(11) 0.091(4) Uani 1 1 d . U . . .
H03X H 1.224694 0.603640 0.450669 0.110 Uiso 1 1 calc R . . . .
C03Y C 0.9733(10) 0.6333(7) 0.3022(6) 0.107(4) Uani 1 1 d . U . . .
C035 C 0.8897(10) 0.6808(5) 0.3429(6) 0.076(3) Uani 1 1 d G U . . .
C037 C 0.7883(9) 0.6463(6) 0.4011(6) 0.080(3) Uani 1 1 d G U . . .
C03O C 0.7705(11) 0.5641(6) 0.4185(7) 0.096(4) Uani 1 1 d G U . . .
C03U C 0.8540(13) 0.5166(5) 0.3778(8) 0.109(4) Uani 1 1 d G U . . .
H03U H 0.841848 0.460450 0.389671 0.131 Uiso 1 1 calc R . . . .
C03S C 0.9555(12) 0.5511(7) 0.3196(8) 0.106(4) Uani 1 1 d G U . . .
H03S H 1.012580 0.518629 0.291721 0.127 Uiso 1 1 calc R . . . .
C03Z C 0.3207(19) 0.7916(12) 0.3373(12) 0.099(4) Uani 1 1 d . U . . .
H03Z H 0.241936 0.812258 0.311700 0.119 Uiso 1 1 calc R . . . .
C040 C 0.5200(13) 0.7004(9) 1.1188(8) 0.071(3) Uani 1 1 d . U . . .
H040 H 0.564094 0.721927 1.149313 0.085 Uiso 1 1 calc R . . . .
C041 C 0.1097(11) 0.9831(7) 0.9104(7) 0.055(2) Uani 1 1 d . U . . .
H04A H 0.110884 0.989731 0.964056 0.066 Uiso 1 1 calc R . . . .
H04B H 0.017824 0.999371 0.896131 0.066 Uiso 1 1 calc R . . . .
C043 C 1.2417(18) 0.5824(12) 0.6430(12) 0.097(4) Uani 1 1 d . U . . .
H043 H 1.306192 0.588006 0.673287 0.117 Uiso 1 1 calc R . . . .
C048 C 0.0372(15) 0.6629(10) 0.9010(10) 0.086(3) Uani 1 1 d . U . . .
C049 C 0.5454(14) 0.6188(9) 1.1279(9) 0.078(3) Uani 1 1 d . U . . .
H049 H 0.602152 0.583538 1.166373 0.093 Uiso 1 1 calc R . . . .
C04B C -0.0873(19) 0.6639(12) 1.0464(13) 0.106(4) Uani 1 1 d . U . . .
H04C H -0.135321 0.668616 1.095685 0.127 Uiso 1 1 calc R . . . .
C04D C 1.0993(18) 0.7621(12) 0.2158(12) 0.097(4) Uani 1 1 d . U . . .
H04D H 1.168855 0.784374 0.175501 0.117 Uiso 1 1 calc R . . . .
C04E C -0.1366(19) 0.6185(13) 1.0079(13) 0.109(4) Uani 1 1 d . U . . .
H04E H -0.206507 0.584901 1.031498 0.131 Uiso 1 1 calc R . . . .
C04H C 0.2273(17) 0.6945(10) 0.7984(10) 0.090(4) Uani 1 1 d . U . . .
H04H H 0.283339 0.680587 0.755605 0.108 Uiso 1 1 calc R . . . .

loop_
_atom_site_aniso_label
_atom_site_aniso_U_11
_atom_site_aniso_U_22
_atom_site_aniso_U_33
_atom_site_aniso_U_23
_atom_site_aniso_U_13
_atom_site_aniso_U_12
O001 0.043(3) 0.039(3) 0.034(3) -0.010(2) 0.001(2) -0.004(3)
O002 0.077(5) 0.045(3) 0.045(4) -0.018(3) -0.012(3) -0.011(3)
C28 0.040(3) 0.032(4) 0.033(3) -0.008(3) -0.001(3) -0.005(3)
C27 0.041(3) 0.034(4) 0.031(3) -0.013(3) -0.001(3) -0.006(3)
C9 0.043(4) 0.037(4) 0.036(4) -0.006(3) -0.006(3) -0.003(3)
C35 0.037(4) 0.041(4) 0.038(4) -0.014(3) -0.003(3) -0.004(3)
C43 0.034(3) 0.045(4) 0.029(3) -0.014(3) 0.000(3) 0.002(3)
O008 0.056(4) 0.078(5) 0.078(5) -0.042(4) -0.014(4) -0.006(4)
C009 0.045(4) 0.042(4) 0.047(4) -0.014(3) -0.011(3) -0.002(3)
C29 0.044(4) 0.039(4) 0.038(4) -0.014(3) -0.001(3) -0.004(3)
O00B 0.091(6) 0.057(5) 0.088(5) -0.033(4) -0.010(5) -0.001(4)
C00C 0.034(4) 0.048(4) 0.048(4) -0.015(3) -0.008(3) 0.004(3)
C1 0.043(4) 0.035(4) 0.040(4) -0.014(3) -0.001(3) -0.008(3)
C34 0.048(4) 0.052(4) 0.039(4) -0.015(3) 0.005(3) -0.011(3)
C00F 0.039(4) 0.044(4) 0.053(4) -0.024(3) 0.002(3) -0.009(3)
C23 0.042(4) 0.049(4) 0.042(4) -0.011(3) -0.003(3) -0.006(3)
C00H 0.061(4) 0.045(4) 0.047(4) -0.017(3) -0.016(4) -0.002(4)
C26 0.042(4) 0.040(4) 0.033(4) -0.010(3) -0.004(3) -0.006(3)
C8 0.059(4) 0.045(4) 0.046(4) -0.011(3) -0.009(3) -0.010(4)
C24 0.042(4) 0.050(4) 0.042(4) -0.015(3) -0.009(3) -0.004(3)
C00L 0.055(4) 0.042(4) 0.050(4) -0.015(3) 0.002(3) 0.006(3)
C00M 0.037(3) 0.044(4) 0.044(4) -0.015(3) -0.005(3) -0.004(3)
C42 0.041(4) 0.036(4) 0.037(4) -0.017(3) -0.001(3) -0.004(3)
C25 0.050(4) 0.048(4) 0.039(4) -0.008(3) -0.009(3) -0.010(3)
C41 0.039(4) 0.037(3) 0.034(3) -0.018(3) -0.006(3) -0.005(3)
C00Q 0.051(4) 0.056(5) 0.063(5) -0.027(4) -0.014(4) -0.008(4)
C00R 0.059(4) 0.045(4) 0.061(5) -0.025(3) -0.015(4) -0.010(3)
C22 0.037(3) 0.037(4) 0.033(3) -0.013(3) -0.002(3) -0.003(3)
C36 0.037(3) 0.035(3) 0.028(3) -0.010(3) -0.005(3) -0.005(3)
C00U 0.055(4) 0.045(4) 0.049(4) -0.015(3) -0.012(3) -0.001(4)
C00V 0.053(4) 0.042(4) 0.045(4) -0.011(3) -0.002(3) 0.007(3)
C00W 0.052(4) 0.047(4) 0.055(4) -0.018(4) -0.008(4) -0.001(4)
C00X 0.043(4) 0.048(4) 0.047(4) -0.022(3) 0.000(3) -0.009(3)
C10 0.054(4) 0.032(4) 0.035(4) -0.008(3) -0.005(3) -0.005(3)
C4 0.043(4) 0.041(4) 0.042(4) -0.006(3) -0.005(3) -0.002(3)
C12 0.047(4) 0.036(4) 0.047(4) -0.020(3) 0.002(3) -0.016(3)
C2 0.044(4) 0.033(4) 0.037(4) -0.009(3) -0.001(3) -0.007(3)
C012 0.059(5) 0.063(5) 0.065(5) -0.032(4) -0.013(4) -0.012(4)
C013 0.047(4) 0.051(4) 0.046(4) -0.014(3) -0.005(3) -0.010(3)
C44 0.043(4) 0.063(4) 0.041(4) -0.020(4) -0.003(3) -0.005(3)
C11 0.042(4) 0.031(3) 0.040(3) -0.006(3) 0.003(3) -0.009(3)
C3 0.043(4) 0.045(4) 0.039(4) -0.015(3) 0.002(3) -0.004(3)
C13 0.042(4) 0.045(4) 0.049(4) -0.013(3) -0.004(3) -0.010(3)
C40 0.044(4) 0.043(4) 0.040(4) -0.021(3) 0.003(3) -0.003(3)
C20 0.058(4) 0.036(4) 0.044(4) -0.020(3) 0.002(3) -0.010(3)
C37 0.042(4) 0.037(4) 0.035(4) -0.010(3) -0.002(3) -0.007(3)
C01B 0.087(5) 0.061(5) 0.066(5) -0.013(4) 0.000(4) -0.012(4)
C48 0.050(4) 0.050(4) 0.042(4) -0.012(3) 0.000(3) 0.002(3)
C21 0.049(4) 0.039(4) 0.036(4) -0.013(3) -0.007(3) -0.008(3)
C01E 0.061(5) 0.045(4) 0.066(5) -0.016(4) 0.009(4) -0.005(4)
C5 0.051(4) 0.062(5) 0.058(5) -0.017(4) -0.005(4) -0.015(4)
C01G 0.038(3) 0.051(4) 0.041(4) -0.018(3) -0.008(3) 0.001(3)
O01H 0.115(7) 0.054(4) 0.083(6) -0.030(4) 0.026(5) -0.005(5)
C33 0.060(5) 0.056(5) 0.060(5) -0.028(4) 0.006(4) -0.009(4)
C01J 0.044(4) 0.063(4) 0.046(4) -0.027(4) -0.007(3) -0.001(3)
C01K 0.055(4) 0.056(5) 0.058(5) -0.020(4) -0.005(4) -0.002(4)
C01L 0.041(4) 0.040(4) 0.065(4) -0.028(3) -0.003(3) -0.005(3)
C01M 0.045(4) 0.043(4) 0.057(4) -0.016(3) -0.002(3) -0.008(3)
C38 0.049(4) 0.043(4) 0.053(4) -0.018(3) -0.013(3) -0.001(3)
C01O 0.068(5) 0.067(5) 0.085(5) -0.038(4) 0.005(4) -0.008(4)
C14 0.066(5) 0.058(5) 0.063(5) -0.015(4) -0.012(4) -0.005(4)
C19 0.068(5) 0.045(4) 0.049(4) -0.018(3) 0.005(4) -0.002(4)
C01R 0.051(4) 0.069(5) 0.054(4) -0.035(4) -0.007(3) -0.010(4)
C01S 0.070(5) 0.058(5) 0.087(5) -0.028(4) -0.022(4) -0.003(4)
C46 0.056(5) 0.082(5) 0.061(5) -0.018(4) -0.014(4) 0.007(4)
C01U 0.058(4) 0.086(5) 0.068(5) -0.024(4) -0.012(4) -0.022(4)
C01V 0.077(5) 0.064(5) 0.067(5) -0.010(4) -0.008(4) -0.028(4)
C01W 0.054(4) 0.049(4) 0.062(5) -0.018(3) 0.006(4) -0.009(4)
C45 0.045(4) 0.077(5) 0.050(4) -0.021(4) -0.003(3) -0.009(4)
C01Y 0.069(5) 0.062(5) 0.068(5) -0.030(4) -0.013(4) 0.008(4)
C15 0.052(4) 0.056(5) 0.070(5) -0.018(4) -0.010(4) -0.001(4)
C020 0.072(5) 0.067(5) 0.066(5) -0.004(4) -0.011(4) -0.004(4)
C16 0.063(5) 0.052(5) 0.075(5) -0.030(4) 0.000(4) -0.003(4)
C022 0.070(5) 0.064(5) 0.087(6) -0.039(4) -0.025(4) -0.006(4)
C7 0.068(5) 0.054(5) 0.064(5) -0.019(4) -0.009(4) -0.021(4)
C024 0.086(6) 0.102(6) 0.082(6) -0.047(5) 0.001(5) -0.010(5)
C025 0.052(4) 0.052(4) 0.079(5) -0.017(4) -0.019(4) -0.016(4)
C026 0.070(5) 0.067(5) 0.083(6) -0.021(4) -0.026(4) -0.007(4)
C027 0.052(4) 0.057(5) 0.042(4) -0.016(3) 0.000(3) 0.003(4)
C028 0.073(5) 0.065(5) 0.073(5) -0.027(4) 0.003(4) -0.002(4)
C18 0.077(5) 0.059(5) 0.071(5) -0.032(4) 0.001(4) 0.002(4)
O02A 0.231(13) 0.073(6) 0.051(5) -0.026(4) -0.002(6) -0.036(7)
C39 0.054(4) 0.045(4) 0.055(4) -0.023(3) -0.001(4) 0.001(3)
C02C 0.052(4) 0.061(4) 0.059(5) -0.023(4) 0.001(4) -0.020(4)
C02D 0.084(5) 0.070(5) 0.071(5) -0.018(4) 0.004(4) -0.015(4)
C02E 0.072(5) 0.056(5) 0.071(5) -0.018(4) 0.008(4) -0.008(4)
C17 0.061(4) 0.037(4) 0.064(4) -0.019(3) 0.001(4) -0.006(3)
C02G 0.077(6) 0.086(6) 0.100(6) -0.036(5) -0.012(5) -0.007(5)
C02H 0.105(6) 0.091(6) 0.080(6) -0.035(5) -0.005(5) -0.019(5)
C02I 0.056(5) 0.070(5) 0.062(5) -0.037(4) -0.003(4) -0.013(4)
C02J 0.066(5) 0.052(4) 0.073(5) -0.023(4) 0.005(4) -0.005(4)
C02K 0.055(4) 0.049(4) 0.066(5) -0.026(4) -0.011(4) -0.011(4)
C02L 0.063(5) 0.066(5) 0.067(5) -0.029(4) 0.011(4) 0.006(4)
C30 0.048(4) 0.049(4) 0.051(4) -0.025(3) 0.005(3) -0.009(3)
C02N 0.061(4) 0.061(5) 0.064(5) -0.008(4) -0.005(4) 0.001(4)
C02O 0.086(6) 0.062(5) 0.082(5) -0.018(4) 0.007(5) -0.023(5)
C02P 0.066(5) 0.051(5) 0.078(5) -0.014(4) 0.008(4) -0.004(4)
C47 0.051(4) 0.064(5) 0.052(5) -0.009(4) 0.006(4) 0.009(4)
C02S 0.078(5) 0.060(4) 0.071(5) -0.030(4) -0.001(4) -0.015(4)
C02T 0.066(5) 0.063(5) 0.080(5) -0.020(4) -0.009(4) -0.013(4)
C02U 0.067(5) 0.061(5) 0.085(5) -0.034(4) -0.020(4) 0.002(4)
C02V 0.068(5) 0.066(5) 0.083(6) -0.039(4) -0.025(4) -0.003(4)
C02W 0.063(5) 0.064(4) 0.060(5) -0.028(4) -0.005(4) -0.012(4)
C02X 0.067(5) 0.077(5) 0.072(5) -0.044(4) -0.011(4) 0.008(4)
C02Y 0.068(5) 0.098(5) 0.076(6) -0.036(5) -0.012(4) -0.018(4)
C02Z 0.067(5) 0.066(5) 0.075(5) -0.030(4) -0.015(4) -0.006(4)
C030 0.055(4) 0.058(4) 0.062(5) -0.028(4) -0.002(4) -0.013(4)
C031 0.073(5) 0.076(5) 0.065(5) -0.029(4) -0.002(4) 0.005(4)
C31 0.068(5) 0.059(5) 0.066(5) -0.038(4) -0.003(4) -0.003(4)
C033 0.085(5) 0.088(5) 0.081(6) -0.048(5) -0.009(5) 0.012(5)
C32 0.060(5) 0.070(5) 0.062(5) -0.035(4) 0.000(4) 0.000(4)
C036 0.059(5) 0.070(5) 0.074(5) -0.034(4) 0.009(4) -0.013(4)
C038 0.070(5) 0.086(6) 0.066(5) -0.033(4) -0.018(4) 0.008(4)
C039 0.089(6) 0.086(6) 0.084(6) -0.027(5) -0.003(5) -0.009(5)
C03A 0.064(5) 0.063(5) 0.065(5) -0.026(4) -0.008(4) 0.001(4)
C03B 0.079(5) 0.069(5) 0.097(6) -0.041(5) 0.016(4) -0.011(4)
C03C 0.061(5) 0.073(5) 0.077(6) -0.016(4) 0.006(4) 0.005(4)
C03D 0.062(5) 0.061(4) 0.063(5) -0.029(4) -0.007(4) -0.009(4)
C03F 0.066(5) 0.056(5) 0.066(5) -0.020(4) -0.012(4) -0.008(4)
C03G 0.099(6) 0.092(6) 0.118(6) -0.046(5) -0.012(5) -0.022(5)
C03H 0.055(4) 0.052(4) 0.060(5) -0.018(4) 0.002(3) -0.015(4)
C03I 0.059(4) 0.067(5) 0.063(5) -0.036(4) 0.008(4) -0.005(4)
C6 0.053(4) 0.062(5) 0.065(5) -0.018(4) -0.008(4) -0.014(4)
C03K 0.105(6) 0.103(6) 0.101(6) -0.048(5) -0.019(5) 0.008(5)
C03L 0.088(6) 0.089(6) 0.094(6) -0.027(5) -0.006(5) -0.017(5)
C03M 0.081(5) 0.069(5) 0.095(5) -0.049(5) 0.005(4) -0.011(4)
C03N 0.103(6) 0.080(6) 0.099(6) -0.045(5) -0.013(5) -0.019(5)
C03P 0.069(5) 0.089(6) 0.086(5) -0.014(5) 0.008(4) -0.010(5)
C03Q 0.081(5) 0.080(6) 0.093(6) -0.041(5) -0.004(4) -0.006(5)
C03R 0.054(4) 0.062(4) 0.064(5) -0.018(4) -0.009(4) -0.013(4)
C03T 0.085(6) 0.090(6) 0.065(5) -0.039(5) -0.013(4) 0.009(5)
C03V 0.096(6) 0.094(6) 0.090(6) -0.029(5) -0.009(5) -0.029(5)
C03W 0.073(5) 0.063(5) 0.068(5) -0.021(4) -0.009(4) -0.002(4)
C03X 0.086(6) 0.088(6) 0.093(6) -0.028(5) 0.005(5) -0.008(5)
C03Y 0.117(7) 0.109(6) 0.101(7) -0.040(5) -0.014(5) -0.007(5)
C035 0.078(5) 0.074(5) 0.078(5) -0.025(4) -0.031(4) 0.005(4)
C037 0.084(5) 0.077(5) 0.074(5) -0.010(4) -0.031(4) -0.009(4)
C03O 0.111(6) 0.090(5) 0.090(6) -0.033(5) -0.010(5) -0.011(5)
C03U 0.114(7) 0.102(6) 0.105(7) -0.030(5) -0.014(5) -0.003(5)
C03S 0.117(7) 0.112(6) 0.102(7) -0.056(5) -0.012(5) -0.004(5)
C03Z 0.101(6) 0.102(7) 0.097(6) -0.028(5) -0.010(5) -0.029(5)
C040 0.068(5) 0.076(5) 0.073(5) -0.030(4) -0.011(4) -0.007(4)
C041 0.057(4) 0.057(4) 0.055(4) -0.024(4) -0.008(4) -0.005(4)
C043 0.095(6) 0.097(7) 0.107(6) -0.043(5) -0.015(5) -0.003(5)
C048 0.087(6) 0.083(6) 0.101(6) -0.042(5) -0.017(4) -0.018(5)
C049 0.073(5) 0.075(5) 0.085(6) -0.020(4) -0.016(4) -0.014(5)
C04B 0.113(7) 0.099(7) 0.112(7) -0.046(5) 0.004(5) -0.020(5)
C04D 0.096(6) 0.105(6) 0.103(6) -0.050(5) -0.017(5) -0.003(5)
C04E 0.103(7) 0.114(7) 0.118(7) -0.041(5) -0.014(5) -0.027(5)
C04H 0.108(6) 0.086(6) 0.085(6) -0.036(5) -0.011(5) -0.011(5)

loop_
_atom_type_symbol
_atom_type_description
_atom_type_scat_dispersion_real
_atom_type_scat_dispersion_imag
_atom_type_scat_source
C C 0.0033 0.0016 'International Tables Vol C Tables 4.2.6.8 and 6.1.1.4'
H H 0.0000 0.0000 'International Tables Vol C Tables 4.2.6.8 and 6.1.1.4'
O O 0.0106 0.0060 'International Tables Vol C Tables 4.2.6.8 and 6.1.1.4'

loop_
_geom_angle_atom_site_label_1
_geom_angle_atom_site_label_2
_geom_angle_atom_site_label_3
_geom_angle
_geom_angle_site_symmetry_1
_geom_angle_site_symmetry_3
_geom_angle_publ_flag
C1 O001 C42 120.2(7) . . ?
C20 O002 C21 116.8(7) . . ?
C35 C28 C27 124.5(8) . . ?
C35 C28 C29 124.0(8) . . ?
C29 C28 C27 111.5(7) . . ?
C26 C27 C28 118.4(7) . . ?
C26 C27 C22 118.1(8) . . ?
C22 C27 C28 123.4(7) . . ?
C8 C9 C10 122.8(9) . . ?
C8 C9 C4 117.5(8) . . ?
C10 C9 C4 119.7(8) . . ?
C28 C35 C43 120.7(8) . . ?
C28 C35 C36 123.2(8) . . ?
C36 C35 C43 116.1(7) . . ?
C44 C43 C35 119.8(8) . . ?
C44 C43 C48 120.0(8) . . ?
C48 C43 C35 120.0(8) . . ?
C03R O008 C041 118.3(8) . . ?
C00C C009 H009 118.8 . . ?
C00W C009 H009 118.8 . . ?
C00W C009 C00C 122.5(10) . . ?
C34 C29 C28 121.4(8) . . ?
C30 C29 C28 121.5(8) . . ?
C30 C29 C34 117.0(8) . . ?
C020 O00B C03A 115.3(10) . . ?
C009 C00C C01G 122.3(9) . . ?
C009 C00C C01R 117.3(9) . . ?
C01R C00C C01G 120.4(9) . . ?
O001 C1 C2 123.1(7) . . ?
C10 C1 O001 115.4(8) . . ?
C10 C1 C2 121.5(8) . . ?
C29 C34 H34 119.4 . . ?
C33 C34 C29 121.1(9) . . ?
C33 C34 H34 119.4 . . ?
C00X C00F C00M 120.4(8) . . ?
C02V C00F C00M 120.1(9) . . ?
C02V C00F C00X 119.4(9) . . ?
C24 C23 H23 118.4 . . ?
C24 C23 C22 123.2(9) . . ?
C22 C23 H23 118.4 . . ?
C00L C00H H00H 119.4 . . ?
C00R C00H H00H 119.4 . . ?
C00R C00H C00L 121.3(10) . . ?
C27 C26 H26 119.1 . . ?
C27 C26 C25 121.9(8) . . ?
C25 C26 H26 119.1 . . ?
C9 C8 H8 118.5 . . ?
C7 C8 C9 123.0(10) . . ?
C7 C8 H8 118.5 . . ?
C23 C24 H24 120.4 . . ?
C23 C24 C25 119.3(9) . . ?
C25 C24 H24 120.4 . . ?
C00H C00L C00V 120.5(9) . . ?
C00H C00L C02N 114.8(10) . . ?
C02N C00L C00V 124.1(9) . . ?
C00F C00M C01L 115.1(8) . . ?
C01G C00M C00F 123.5(7) . . ?
C01G C00M C01L 121.3(8) . . ?
O001 C42 H42A 108.6 . . ?
O001 C42 H42B 108.6 . . ?
O001 C42 C41 114.5(7) . . ?
H42A C42 H42B 107.6 . . ?
C41 C42 H42A 108.6 . . ?
C41 C42 H42B 108.6 . . ?
C26 C25 H25 120.6 . . ?
C24 C25 C26 118.9(8) . . ?
C24 C25 H25 120.6 . . ?
C36 C41 C42 123.9(7) . . ?
C40 C41 C42 116.7(7) . . ?
C40 C41 C36 119.4(8) . . ?
C00W C00Q H00Q 119.9 . . ?
C00W C00Q C02I 120.2(10) . . ?
C02I C00Q H00Q 119.9 . . ?
C00H C00R H00R 118.6 . . ?
C00H C00R C01K 122.8(10) . . ?
C01K C00R H00R 118.6 . . ?
C27 C22 C21 120.7(8) . . ?
C23 C22 C27 118.7(8) . . ?
C23 C22 C21 120.6(8) . . ?
C41 C36 C35 125.1(7) . . ?
C41 C36 C37 118.0(7) . . ?
C37 C36 C35 116.8(7) . . ?
C01Y C00U H00U 119.7 . . ?
C027 C00U H00U 119.7 . . ?
C027 C00U C01Y 120.5(10) . . ?
C01E C00V C00L 123.3(9) . . ?
C01E C00V C027 123.4(10) . . ?
C027 C00V C00L 113.2(9) . . ?
C009 C00W C00Q 121.4(10) . . ?
C009 C00W H00W 119.3 . . ?
C00Q C00W H00W 119.3 . . ?
C00F C00X H00X 119.7 . . ?
C00F C00X C013 120.6(9) . . ?
C013 C00X H00X 119.7 . . ?
C9 C10 C11 119.3(8) . . ?
C1 C10 C9 119.1(9) . . ?
C1 C10 C11 121.6(8) . . ?
C3 C4 C9 117.9(8) . . ?
C3 C4 C5 123.8(10) . . ?
C5 C4 C9 118.2(9) . . ?
C13 C12 C11 121.0(8) . . ?
C13 C12 C17 119.1(9) . . ?
C17 C12 C11 119.7(9) . . ?
C1 C2 H2 120.1 . . ?
C3 C2 C1 119.7(8) . . ?
C3 C2 H2 120.1 . . ?
C013 C012 H012 120.9 . . ?
C013 C012 C022 118.2(10) . . ?
C022 C012 H012 120.9 . . ?
C00X C013 H013 119.4 . . ?
C012 C013 C00X 121.3(10) . . ?
C012 C013 H013 119.4 . . ?
C43 C44 H44 120.5 . . ?
C43 C44 C45 119.0(10) . . ?
C45 C44 H44 120.5 . . ?
C12 C11 C10 118.2(8) . . ?
C20 C11 C10 123.5(8) . . ?
C20 C11 C12 118.3(8) . . ?
C4 C3 H3 119.0 . . ?
C2 C3 C4 122.0(9) . . ?
C2 C3 H3 119.0 . . ?
C12 C13 H13 119.7 . . ?
C12 C13 C14 120.5(10) . . ?
C14 C13 H13 119.7 . . ?
C41 C40 H40 118.7 . . ?
C41 C40 C39 122.7(8) . . ?
C39 C40 H40 118.7 . . ?
O002 C20 C19 115.2(8) . . ?
C11 C20 O002 124.6(8) . . ?
C11 C20 C19 120.0(9) . . ?
C36 C37 H37 119.1 . . ?
C38 C37 C36 121.8(8) . . ?
C38 C37 H37 119.1 . . ?
C01V C01B C020 118.1(13) . . ?
C01V C01B C037 124.7(13) . . ?
C020 C01B C037 116.7(12) . . ?
C43 C48 H48 120.3 . . ?
C47 C48 C43 119.4(10) . . ?
C47 C48 H48 120.3 . . ?
O002 C21 C22 108.6(7) . . ?
O002 C21 H21A 110.0 . . ?
O002 C21 H21B 110.0 . . ?
C22 C21 H21A 110.0 . . ?
C22 C21 H21B 110.0 . . ?
H21A C21 H21B 108.4 . . ?
C00V C01E C01W 123.0(10) . . ?
C00V C01E C02P 121.6(11) . . ?
C02P C01E C01W 115.4(10) . . ?
C4 C5 H5 118.7 . . ?
C6 C5 C4 122.6(11) . . ?
C6 C5 H5 118.7 . . ?
C00C C01G C01J 116.3(8) . . ?
C00M C01G C00C 123.5(8) . . ?
C00M C01G C01J 119.9(8) . . ?
C03M O01H C02Z 117.4(10) . . ?
C34 C33 H33 119.7 . . ?
C34 C33 C32 120.7(10) . . ?
C32 C33 H33 119.7 . . ?
C01U C01J C01G 117.1(10) . . ?
C02X C01J C01G 123.3(11) . . ?
C02X C01J C01U 119.6(11) . . ?
C00R C01K H01K 120.3 . . ?
C00R C01K C03C 119.5(11) . . ?
C03C C01K H01K 120.3 . . ?
C025 C01L C00M 122.4(10) . . ?
C03I C01L C00M 117.7(9) . . ?
C03I C01L C025 119.6(10) . . ?
C01W C01M H01M 118.7 . . ?
C02C C01M H01M 118.7 . . ?
C02C C01M C01W 122.5(10) . . ?
C37 C38 H38 120.4 . . ?
C39 C38 C37 119.3(9) . . ?
C39 C38 H38 120.4 . . ?
C01S C01O H01O 116.9 . . ?
C01S C01O C036 126.2(14) . . ?
C036 C01O H01O 116.9 . . ?
C13 C14 H14 120.0 . . ?
C15 C14 C13 120.1(11) . . ?
C15 C14 H14 120.0 . . ?
C20 C19 H19 118.4 . . ?
C18 C19 C20 123.1(10) . . ?
C18 C19 H19 118.4 . . ?
C00C C01R C041 124.9(9) . . ?
C02I C01R C00C 119.5(10) . . ?
C02I C01R C041 115.6(10) . . ?
C01O C01S H01S 118.8 . . ?
C01O C01S C025 122.4(12) . . ?
C025 C01S H01S 118.8 . . ?
C45 C46 H46 119.0 . . ?
C47 C46 H46 119.0 . . ?
C47 C46 C45 122.1(11) . . ?
C01J C01U H01U 119.4 . . ?
C02Y C01U C01J 121.2(13) . . ?
C02Y C01U H01U 119.4 . . ?
C01B C01V C02D 126.6(13) . . ?
C01B C01V C02H 121.8(15) . . ?
C02H C01V C02D 111.5(13) . . ?
C01M C01W C01E 119.3(9) . . ?
C01M C01W C02J 117.5(10) . . ?
C02J C01W C01E 123.1(10) . . ?
C44 C45 H45 120.2 . . ?
C46 C45 C44 119.6(11) . . ?
C46 C45 H45 120.2 . . ?
C00U C01Y H01Y 119.6 . . ?
C031 C01Y C00U 120.7(11) . . ?
C031 C01Y H01Y 119.6 . . ?
C14 C15 H15 119.9 . . ?
C14 C15 C16 120.2(11) . . ?
C16 C15 H15 119.9 . . ?
O00B C020 C01B 111.7(12) . . ?
O00B C020 C02E 135.4(14) . . ?
C02E C020 C01B 112.9(12) . . ?
C15 C16 H16 119.5 . . ?
C15 C16 C17 121.0(11) . . ?
C17 C16 H16 119.5 . . ?
C012 C022 H022 120.4 . . ?
C02V C022 C012 119.2(12) . . ?
C02V C022 H022 120.4 . . ?
C8 C7 H7 121.5 . . ?
C8 C7 C6 117.0(10) . . ?
C6 C7 H7 121.5 . . ?
C02Y C024 H024 116.2 . . ?
C02Y C024 C033 127.6(15) . . ?
C033 C024 H024 116.2 . . ?
C01L C025 C01S 112.8(11) . . ?
C02Z C025 C01L 124.5(11) . . ?
C02Z C025 C01S 122.5(11) . . ?
C02G C026 H026 117.1 . . ?
C02G C026 C035 125.8(14) . . ?
C035 C026 H026 117.1 . . ?
C00U C027 C00V 121.4(10) . . ?
C00U C027 C038 117.5(10) . . ?
C038 C027 C00V 121.1(10) . . ?
C02J C028 H028 120.6 . . ?
C02J C028 C02L 118.8(11) . . ?
C02L C028 H028 120.6 . . ?
C19 C18 H18 120.2 . . ?
C19 C18 C17 119.7(11) . . ?
C17 C18 H18 120.2 . . ?
C03O O02A C03W 119.8(11) . . ?
C40 C39 H39 120.8 . . ?
C38 C39 C40 118.4(9) . . ?
C38 C39 H39 120.8 . . ?
C01M C02C H02C 120.3 . . ?
C02L C02C C01M 119.4(10) . . ?
C02L C02C H02C 120.3 . . ?
C039 C02D C01V 110.0(13) . . ?
C03L C02D C01V 125.7(15) . . ?
C03L C02D C039 124.1(15) . . ?
C020 C02E H02E 113.9 . . ?
C039 C02E C020 132.3(16) . . ?
C039 C02E H02E 113.9 . . ?
C12 C17 C18 118.8(9) . . ?
C16 C17 C12 119.1(10) . . ?
C16 C17 C18 122.1(10) . . ?
C026 C02G H02G 120.1 . . ?
C026 C02G C04D 119.8(15) . . ?
C04D C02G H02G 120.1 . . ?
C01V C02H H02H 121.8 . . ?
C03V C02H C01V 116.3(16) . . ?
C03V C02H H02H 121.8 . . ?
C00Q C02I H02I 120.5 . . ?
C01R C02I C00Q 119.0(11) . . ?
C01R C02I H02I 120.5 . . ?
C01W C02J C03A 124.0(11) . . ?
C028 C02J C01W 120.9(11) . . ?
C028 C02J C03A 115.1(11) . . ?
C03D C02K H02K 118.5 . . ?
C03D C02K C03R 123.0(11) . . ?
C03R C02K H02K 118.5 . . ?
C028 C02L H02L 119.7 . . ?
C02C C02L C028 120.7(11) . . ?
C02C C02L H02L 119.7 . . ?
C29 C30 H30 119.3 . . ?
C31 C30 C29 121.5(9) . . ?
C31 C30 H30 119.3 . . ?
C00L C02N C03W 121.3(11) . . ?
C03C C02N C00L 124.3(11) . . ?
C03C C02N C03W 114.5(11) . . ?
C03X C02O H02O 113.6 . . ?
C03X C02O C043 132.7(15) . . ?
C043 C02O H02O 113.6 . . ?
C01E C02P C03P 118.4(13) . . ?
C03B C02P C01E 121.2(13) . . ?
C03B C02P C03P 120.2(13) . . ?
C48 C47 H47 120.1 . . ?
C46 C47 C48 119.8(11) . . ?
C46 C47 H47 120.1 . . ?
C02T C02S H02S 119.4 . . ?
C02T C02S C03H 121.2(12) . . ?
C03H C02S H02S 119.4 . . ?
C02S C02T H02T 119.6 . . ?
C02S C02T C049 120.8(12) . . ?
C049 C02T H02T 119.6 . . ?
C03F C02U C03Q 123.4(12) . . ?
C03F C02U C048 124.6(13) . . ?
C048 C02U C03Q 111.3(13) . . ?
C00F C02V C022 120.8(11) . . ?
C00F C02V H02V 119.6 . . ?
C022 C02V H02V 119.6 . . ?
C03D C02W C03H 114.1(10) . . ?
C040 C02W C03D 125.8(11) . . ?
C040 C02W C03H 120.1(11) . . ?
C01J C02X H02X 119.6 . . ?
C01J C02X C033 120.8(14) . . ?
C033 C02X H02X 119.6 . . ?
C01U C02Y H02Y 122.2 . . ?
C024 C02Y C01U 115.5(15) . . ?
C024 C02Y H02Y 122.2 . . ?
O01H C02Z H02A 109.5 . . ?
O01H C02Z H02B 109.5 . . ?
C025 C02Z O01H 110.9(11) . . ?
C025 C02Z H02A 109.5 . . ?
C025 C02Z H02B 109.5 . . ?
H02A C02Z H02B 108.0 . . ?
C03H C030 C03F 120.2(10) . . ?
C03H C030 C03R 121.2(10) . . ?
C03R C030 C03F 118.3(10) . . ?
C01Y C031 H031 120.0 . . ?
C01Y C031 C03T 119.9(12) . . ?
C03T C031 H031 120.0 . . ?
C30 C31 H31 119.4 . . ?
C30 C31 C32 121.3(10) . . ?
C32 C31 H31 119.4 . . ?
C024 C033 C02X 115.0(14) . . ?
C024 C033 H033 122.5 . . ?
C02X C033 H033 122.5 . . ?
C33 C32 H32 120.9 . . ?
C31 C32 C33 118.2(10) . . ?
C31 C32 H32 120.9 . . ?
C01O C036 H036 122.4 . . ?
C01O C036 C03I 115.2(13) . . ?
C03I C036 H036 122.4 . . ?
C027 C038 H038 119.5 . . ?
C03T C038 C027 121.0(12) . . ?
C03T C038 H038 119.5 . . ?
C02D C039 H039 120.0 . . ?
C02E C039 C02D 120.0(15) . . ?
C02E C039 H039 120.0 . . ?
O00B C03A C02J 118.2(11) . . ?
O00B C03A H03A 107.8 . . ?
O00B C03A H03B 107.8 . . ?
C02J C03A H03A 107.8 . . ?
C02J C03A H03B 107.8 . . ?
H03A C03A H03B 107.1 . . ?
C02P C03B H03C 121.5 . . ?
C02P C03B C043 117.1(15) . . ?
C043 C03B H03C 121.5 . . ?
C01K C03C H03E 121.7 . . ?
C02N C03C C01K 116.7(12) . . ?
C02N C03C H03E 121.7 . . ?
C02K C03D C02W 123.3(11) . . ?
C02K C03D H03D 118.3 . . ?
C02W C03D H03D 118.3 . . ?
C02U C03F C030 120.3(11) . . ?
C02U C03F C03M 115.6(11) . . ?
C03M C03F C030 123.9(11) . . ?
C048 C03G H03G 117.0 . . ?
C048 C03G C04E 126.0(18) . . ?
C04E C03G H03G 117.0 . . ?
C02S C03H C02W 116.3(10) . . ?
C030 C03H C02S 122.6(11) . . ?
C030 C03H C02W 121.1(10) . . ?
C01L C03I H03I 118.3 . . ?
C036 C03I C01L 123.5(12) . . ?
C036 C03I H03I 118.3 . . ?
C5 C6 C7 121.7(10) . . ?
C5 C6 H6 119.1 . . ?
C7 C6 H6 119.1 . . ?
C03Y C03K H03K 115.3 . . ?
C03Y C03K C04D 129.4(16) . . ?
C04D C03K H03K 115.3 . . ?
C02D C03L H03L 120.8 . . ?
C02D C03L C03Z 118.3(17) . . ?
C03Z C03L H03L 120.8 . . ?
O01H C03M C03F 120.4(12) . . ?
O01H C03M C04H 118.0(13) . . ?
C04H C03M C03F 118.0(13) . . ?
C048 C03N H03N 120.7 . . ?
C04H C03N H03N 120.7 . . ?
C04H C03N C048 118.6(14) . . ?
C02P C03P H03P 118.3 . . ?
C03X C03P C02P 123.4(16) . . ?
C03X C03P H03P 118.3 . . ?
C02U C03Q H03Q 118.1 . . ?
C04B C03Q C02U 123.9(16) . . ?
C04B C03Q H03Q 118.1 . . ?
O008 C03R C02K 126.2(10) . . ?
O008 C03R C030 116.5(9) . . ?
C02K C03R C030 117.3(10) . . ?
C031 C03T C038 120.2(13) . . ?
C031 C03T H03T 119.9 . . ?
C038 C03T H03T 119.9 . . ?
C02H C03V H03V 114.9 . . ?
C02H C03V C03Z 130.1(18) . . ?
C03Z C03V H03V 114.9 . . ?
O02A C03W H03F 109.4 . . ?
O02A C03W H03H 109.4 . . ?
C02N C03W O02A 111.1(11) . . ?
C02N C03W H03F 109.4 . . ?
C02N C03W H03H 109.4 . . ?
H03F C03W H03H 108.0 . . ?
C02O C03X C03P 111.7(17) . . ?
C02O C03X H03X 124.2 . . ?
C03P C03X H03X 124.2 . . ?
C035 C03Y C03K 116.9(11) . . ?
C035 C03Y C03S 120.0 . . ?
C03S C03Y C03K 123.1(11) . . ?
C03Y C035 C026 117.4(9) . . ?
C03Y C035 C037 120.0 . . ?
C037 C035 C026 122.5(9) . . ?
C035 C037 C01B 124.0(8) . . ?
C03O C037 C01B 114.9(8) . . ?
C03O C037 C035 120.0 . . ?
O02A C03O C037 131.6(9) . . ?
O02A C03O C03U 108.3(9) . . ?
C037 C03O C03U 120.0 . . ?
C03O C03U H03U 120.0 . . ?
C03S C03U C03O 120.0 . . ?
C03S C03U H03U 120.0 . . ?
C03Y C03S H03S 120.0 . . ?
C03U C03S C03Y 120.0 . . ?
C03U C03S H03S 120.0 . . ?
C03L C03Z C03V 117.6(18) . . ?
C03L C03Z H03Z 121.2 . . ?
C03V C03Z H03Z 121.2 . . ?
C02W C040 H040 118.8 . . ?
C02W C040 C049 122.5(13) . . ?
C049 C040 H040 118.8 . . ?
O008 C041 C01R 117.2(9) . . ?
O008 C041 H04A 108.0 . . ?
O008 C041 H04B 108.0 . . ?
C01R C041 H04A 108.0 . . ?
C01R C041 H04B 108.0 . . ?
H04A C041 H04B 107.2 . . ?
C02O C043 C03B 111.5(15) . . ?
C02O C043 H043 124.3 . . ?
C03B C043 H043 124.2 . . ?
C02U C048 C03N 116.1(14) . . ?
C03G C048 C02U 122.3(16) . . ?
C03G C048 C03N 121.4(15) . . ?
C02T C049 H049 120.6 . . ?
C040 C049 C02T 118.9(13) . . ?
C040 C049 H049 120.6 . . ?
C03Q C04B H04C 117.8 . . ?
C03Q C04B C04E 124.4(19) . . ?
C04E C04B H04C 117.8 . . ?
C02G C04D C03K 110.6(16) . . ?
C02G C04D H04D 124.7 . . ?
C03K C04D H04D 124.7 . . ?
C03G C04E H04E 124.5 . . ?
C04B C04E C03G 111.0(18) . . ?
C04B C04E H04E 124.5 . . ?
C03M C04H C03N 122.5(16) . . ?
C03M C04H H04H 118.7 . . ?
C03N C04H H04H 118.7 . . ?

loop_
_geom_bond_atom_site_label_1
_geom_bond_atom_site_label_2
_geom_bond_distance
_geom_bond_site_symmetry_2
_geom_bond_publ_flag
O001 C1 1.386(11) . ?
O001 C42 1.429(11) . ?
O002 C20 1.369(13) . ?
O002 C21 1.454(11) . ?
C28 C27 1.508(12) . ?
C28 C35 1.306(13) . ?
C28 C29 1.504(12) . ?
C27 C26 1.400(12) . ?
C27 C22 1.395(12) . ?
C9 C8 1.395(14) . ?
C9 C10 1.414(13) . ?
C9 C4 1.445(13) . ?
C35 C43 1.512(12) . ?
C35 C36 1.495(12) . ?
C43 C44 1.376(14) . ?
C43 C48 1.398(14) . ?
O008 C03R 1.356(14) . ?
O008 C041 1.460(14) . ?
C009 H009 0.9500 . ?
C009 C00C 1.404(14) . ?
C009 C00W 1.341(15) . ?
C29 C34 1.406(13) . ?
C29 C30 1.400(14) . ?
O00B C020 1.338(16) . ?
O00B C03A 1.452(16) . ?
C00C C01G 1.473(14) . ?
C00C C01R 1.443(15) . ?
C1 C10 1.375(13) . ?
C1 C2 1.394(12) . ?
C34 H34 0.9500 . ?
C34 C33 1.374(14) . ?
C00F C00M 1.487(13) . ?
C00F C00X 1.366(14) . ?
C00F C02V 1.360(16) . ?
C23 H23 0.9500 . ?
C23 C24 1.364(14) . ?
C23 C22 1.395(13) . ?
C00H H00H 0.9500 . ?
C00H C00L 1.387(15) . ?
C00H C00R 1.340(15) . ?
C26 H26 0.9500 . ?
C26 C25 1.407(13) . ?
C8 H8 0.9500 . ?
C8 C7 1.385(16) . ?
C24 H24 0.9500 . ?
C24 C25 1.378(14) . ?
C00L C00V 1.496(16) . ?
C00L C02N 1.436(16) . ?
C00M C01G 1.367(12) . ?
C00M C01L 1.522(13) . ?
C42 H42A 0.9900 . ?
C42 H42B 0.9900 . ?
C42 C41 1.500(12) . ?
C25 H25 0.9500 . ?
C41 C36 1.413(12) . ?
C41 C40 1.392(12) . ?
C00Q H00Q 0.9500 . ?
C00Q C00W 1.360(16) . ?
C00Q C02I 1.425(16) . ?
C00R H00R 0.9500 . ?
C00R C01K 1.390(15) . ?
C22 C21 1.492(12) . ?
C36 C37 1.410(12) . ?
C00U H00U 0.9500 . ?
C00U C01Y 1.397(16) . ?
C00U C027 1.375(15) . ?
C00V C01E 1.330(17) . ?
C00V C027 1.480(14) . ?
C00W H00W 0.9500 . ?
C00X H00X 0.9500 . ?
C00X C013 1.406(14) . ?
C10 C11 1.488(13) . ?
C4 C3 1.382(15) . ?
C4 C5 1.393(14) . ?
C12 C11 1.480(13) . ?
C12 C13 1.381(14) . ?
C12 C17 1.387(13) . ?
C2 H2 0.9500 . ?
C2 C3 1.377(13) . ?
C012 H012 0.9500 . ?
C012 C013 1.334(16) . ?
C012 C022 1.438(18) . ?
C013 H013 0.9500 . ?
C44 H44 0.9500 . ?
C44 C45 1.397(14) . ?
C11 C20 1.378(13) . ?
C3 H3 0.9500 . ?
C13 H13 0.9500 . ?
C13 C14 1.368(16) . ?
C40 H40 0.9500 . ?
C40 C39 1.403(14) . ?
C20 C19 1.429(13) . ?
C37 H37 0.9500 . ?
C37 C38 1.416(13) . ?
C01B C01V 1.282(19) . ?
C01B C020 1.51(2) . ?
C01B C037 1.531(16) . ?
C48 H48 0.9500 . ?
C48 C47 1.393(15) . ?
C21 H21A 0.9900 . ?
C21 H21B 0.9900 . ?
C01E C01W 1.486(16) . ?
C01E C02P 1.446(17) . ?
C5 H5 0.9500 . ?
C5 C6 1.320(17) . ?
C01G C01J 1.505(13) . ?
O01H C02Z 1.430(16) . ?
O01H C03M 1.338(17) . ?
C33 H33 0.9500 . ?
C33 C32 1.396(17) . ?
C01J C01U 1.418(18) . ?
C01J C02X 1.319(17) . ?
C01K H01K 0.9500 . ?
C01K C03C 1.392(18) . ?
C01L C025 1.379(15) . ?
C01L C03I 1.386(16) . ?
C01M H01M 0.9500 . ?
C01M C01W 1.417(15) . ?
C01M C02C 1.374(15) . ?
C38 H38 0.9500 . ?
C38 C39 1.394(15) . ?
C01O H01O 0.9500 . ?
C01O C01S 1.236(19) . ?
C01O C036 1.32(2) . ?
C14 H14 0.9500 . ?
C14 C15 1.359(17) . ?
C19 H19 0.9500 . ?
C19 C18 1.305(17) . ?
C01R C02I 1.402(15) . ?
C01R C041 1.545(16) . ?
C01S H01S 0.9500 . ?
C01S C025 1.489(18) . ?
C46 H46 0.9500 . ?
C46 C45 1.371(19) . ?
C46 C47 1.329(19) . ?
C01U H01U 0.9500 . ?
C01U C02Y 1.395(18) . ?
C01V C02D 1.54(2) . ?
C01V C02H 1.48(2) . ?
C01W C02J 1.422(17) . ?
C45 H45 0.9500 . ?
C01Y H01Y 0.9500 . ?
C01Y C031 1.340(19) . ?
C15 H15 0.9500 . ?
C15 C16 1.357(18) . ?
C020 C02E 1.365(19) . ?
C16 H16 0.9500 . ?
C16 C17 1.379(17) . ?
C022 H022 0.9500 . ?
C022 C02V 1.390(16) . ?
C7 H7 0.9500 . ?
C7 C6 1.424(17) . ?
C024 H024 0.9500 . ?
C024 C02Y 1.34(2) . ?
C024 C033 1.34(2) . ?
C025 C02Z 1.401(19) . ?
C026 H026 0.9500 . ?
C026 C02G 1.39(2) . ?
C026 C035 1.486(16) . ?
C027 C038 1.390(18) . ?
C028 H028 0.9500 . ?
C028 C02J 1.372(18) . ?
C028 C02L 1.457(19) . ?
C18 H18 0.9500 . ?
C18 C17 1.485(18) . ?
O02A C03W 1.528(17) . ?
O02A C03O 1.324(15) . ?
C39 H39 0.9500 . ?
C02C H02C 0.9500 . ?
C02C C02L 1.363(17) . ?
C02D C039 1.47(2) . ?
C02D C03L 1.31(2) . ?
C02E H02E 0.9500 . ?
C02E C039 1.25(2) . ?
C02G H02G 0.9500 . ?
C02G C04D 1.45(2) . ?
C02H H02H 0.9500 . ?
C02H C03V 1.31(2) . ?
C02I H02I 0.9500 . ?
C02J C03A 1.556(18) . ?
C02K H02K 0.9500 . ?
C02K C03D 1.320(16) . ?
C02K C03R 1.382(15) . ?
C02L H02L 0.9500 . ?
C30 H30 0.9500 . ?
C30 C31 1.362(14) . ?
C02N C03C 1.374(19) . ?
C02N C03W 1.509(18) . ?
C02O H02O 0.9500 . ?
C02O C03X 1.29(2) . ?
C02O C043 1.40(2) . ?
C02P C03B 1.32(2) . ?
C02P C03P 1.50(2) . ?
C47 H47 0.9500 . ?
C02S H02S 0.9500 . ?
C02S C02T 1.345(19) . ?
C02S C03H 1.439(17) . ?
C02T H02T 0.9500 . ?
C02T C049 1.48(2) . ?
C02U C03F 1.397(17) . ?
C02U C03Q 1.44(2) . ?
C02U C048 1.418(19) . ?
C02V H02V 0.9500 . ?
C02W C03D 1.405(17) . ?
C02W C03H 1.501(16) . ?
C02W C040 1.362(18) . ?
C02X H02X 0.9500 . ?
C02X C033 1.46(2) . ?
C02Y H02Y 0.9500 . ?
C02Z H02A 0.9900 . ?
C02Z H02B 0.9900 . ?
C030 C03F 1.493(16) . ?
C030 C03H 1.324(16) . ?
C030 C03R 1.433(17) . ?
C031 H031 0.9500 . ?
C031 C03T 1.36(2) . ?
C31 H31 0.9500 . ?
C31 C32 1.386(17) . ?
C033 H033 0.9500 . ?
C32 H32 0.9500 . ?
C036 H036 0.9500 . ?
C036 C03I 1.366(16) . ?
C038 H038 0.9500 . ?
C038 C03T 1.378(19) . ?
C039 H039 0.9500 . ?
C03A H03A 0.9900 . ?
C03A H03B 0.9900 . ?
C03B H03C 0.9500 . ?
C03B C043 1.55(2) . ?
C03C H03E 0.9500 . ?
C03D H03D 0.9500 . ?
C03F C03M 1.456(19) . ?
C03G H03G 0.9500 . ?
C03G C048 1.27(2) . ?
C03G C04E 1.41(3) . ?
C03I H03I 0.9500 . ?
C6 H6 0.9500 . ?
C03K H03K 0.9500 . ?
C03K C03Y 1.37(2) . ?
C03K C04D 1.54(3) . ?
C03L H03L 0.9500 . ?
C03L C03Z 1.38(2) . ?
C03M C04H 1.37(2) . ?
C03N H03N 0.9500 . ?
C03N C048 1.43(2) . ?
C03N C04H 1.40(2) . ?
C03P H03P 0.9500 . ?
C03P C03X 1.36(2) . ?
C03Q H03Q 0.9500 . ?
C03Q C04B 1.27(2) . ?
C03T H03T 0.9500 . ?
C03V H03V 0.9500 . ?
C03V C03Z 1.37(3) . ?
C03W H03F 0.9900 . ?
C03W H03H 0.9900 . ?
C03X H03X 0.9500 . ?
C03Y C035 1.3900 . ?
C03Y C03S 1.3900 . ?
C035 C037 1.3900 . ?
C037 C03O 1.3900 . ?
C03O C03U 1.3900 . ?
C03U H03U 0.9500 . ?
C03U C03S 1.3900 . ?
C03S H03S 0.9500 . ?
C03Z H03Z 0.9500 . ?
C040 H040 0.9500 . ?
C040 C049 1.36(2) . ?
C041 H04A 0.9900 . ?
C041 H04B 0.9900 . ?
C043 H043 0.9500 . ?
C049 H049 0.9500 . ?
C04B H04C 0.9500 . ?
C04B C04E 1.39(3) . ?
C04D H04D 0.9500 . ?
C04E H04E 0.9500 . ?
C04H H04H 0.9500 . ?

loop_
_platon_squeeze_void_nr
_platon_squeeze_void_average_x
_platon_squeeze_void_average_y
_platon_squeeze_void_average_z
_platon_squeeze_void_volume
_platon_squeeze_void_count_electrons
_platon_squeeze_void_content
1 -0.156 0.343 0.341 484 110 ' '
2 0.012 0.917 0.083 9 1 ' '
3 0.478 0.611 0.692 18 2 ' '
4 0.657 0.796 0.906 40 1 ' '
5 0.741 0.650 0.219 8 1 ' '
6 0.885 0.795 0.732 15 -1 ' '
7 0.893 0.012 0.075 11 0 ' '

loop_
_twin_individual_id
_twin_individual_mass_fraction_refined
1 0.830(4)
2 0.170(4)
